data_2237469
loop_
_publ_author_name
'Lahtinen, Manu'
'N\"attinen, Kalle'
'Nummelin, Sami'

_publ_section_title
;
 Methyl 3',5'-dimethoxybiphenyl-4-carboxylate
;
_journal_coeditor_code FJ2616
_journal_issue 3
_journal_name_full 'Acta Crystallographica Section E'
_journal_page_first o460
_journal_paper_doi 10.1107/S1600536813005333
_journal_volume 69
_journal_year 2013
_chemical_formula_moiety 'C16 H16 O4'
_chemical_formula_sum 'C16 H16 O4'
_chemical_formula_weight 272.29
_chemical_name_systematic
;
Methyl 3',5'-dimethoxybiphenyl-4-carboxylate
;
_space_group_crystal_system triclinic
_space_group_IT_number 2
_space_group_name_Hall '-P 1'
_space_group_name_H-M_alt 'P -1'
_symmetry_space_group_name_Hall '-P 1'
_symmetry_space_group_name_H-M 'P -1'
_atom_sites_solution_hydrogens geom
_atom_sites_solution_primary direct
_atom_sites_solution_secondary difmap
_audit_creation_method
;
  Olex2 1.2
;
_cell_angle_alpha 96.589(14)
_cell_angle_beta 91.472(11)
_cell_angle_gamma 112.493(18)
_cell_formula_units_Z 2
_cell_length_a 6.0990(9)
_cell_length_b 7.1622(16)
_cell_length_c 16.2408(18)
_cell_measurement_reflns_used 2092
_cell_measurement_temperature 123.01(10)
_cell_measurement_theta_max 75.9710
_cell_measurement_theta_min 5.4700
_cell_volume 649.3(2)
_computing_cell_refinement 'CrysAlis PRO (Agilent, 2010)'
_computing_data_collection 'CrysAlis PRO (Agilent, 2010)'
_computing_data_reduction 'CrysAlis PRO (Agilent, 2010)'
_computing_molecular_graphics
;
OLEX2 (Dolomanov <i>et al.</i>, 2009) and Mercury (Macrae <i>et al.</i>,
2006)
;
_computing_publication_material 'OLEX2 (Dolomanov <i>et al.</i>, 2009)'
_computing_structure_refinement 'SHELXL97 (Sheldrick, 2008)'
_computing_structure_solution 'SUPERFLIP (Palatinus & Chapuis, 2007)'
_diffrn_ambient_temperature 123.01(10)
_diffrn_detector_area_resol_mean 10.3953
_diffrn_measured_fraction_theta_full 0.992
_diffrn_measured_fraction_theta_max 0.992
_diffrn_measurement_device_type 'Agilent SuperNova (Dual, Cu at zero, Atlas)'
_diffrn_measurement_method '\w scans'
_diffrn_radiation_monochromator mirror
_diffrn_radiation_type 'Cu K\a'
_diffrn_radiation_wavelength 1.5418
_diffrn_reflns_av_R_equivalents 0.0251
_diffrn_reflns_limit_h_max 7
_diffrn_reflns_limit_h_min -5
_diffrn_reflns_limit_k_max 8
_diffrn_reflns_limit_k_min -8
_diffrn_reflns_limit_l_max 19
_diffrn_reflns_limit_l_min -19
_diffrn_reflns_number 3989
_diffrn_reflns_theta_full 68.99
_diffrn_reflns_theta_max 68.99
_diffrn_reflns_theta_min 5.50
_exptl_absorpt_coefficient_mu 0.821
_exptl_absorpt_correction_T_max 0.983
_exptl_absorpt_correction_T_min 0.924
_exptl_absorpt_correction_type analytical
_exptl_absorpt_process_details
;
CrysAlis PRO; Agilent, 2010)
;
_exptl_crystal_colour colourless
_exptl_crystal_density_diffrn 1.393
_exptl_crystal_density_method 'not measured'
_exptl_crystal_description plate
_exptl_crystal_F_000 288
_exptl_crystal_size_max 0.2927
_exptl_crystal_size_mid 0.1907
_exptl_crystal_size_min 0.0399
_refine_diff_density_max 0.189
_refine_diff_density_min -0.249
_refine_ls_extinction_method none
_refine_ls_goodness_of_fit_ref 1.053
_refine_ls_hydrogen_treatment constr
_refine_ls_matrix_type full
_refine_ls_number_parameters 184
_refine_ls_number_reflns 2395
_refine_ls_number_restraints 0
_refine_ls_restrained_S_all 1.053
_refine_ls_R_factor_all 0.0477
_refine_ls_R_factor_gt 0.0399
_refine_ls_shift/su_max 0.001
_refine_ls_shift/su_mean 0.000
_refine_ls_structure_factor_coef Fsqd
_refine_ls_weighting_details 'calc w=1/[\s^2^(Fo^2^)+(0.0591P)^2^+0.1033P] where P=(Fo^2^+2Fc^2^)/3'
_refine_ls_weighting_scheme calc
_refine_ls_wR_factor_gt 0.1021
_refine_ls_wR_factor_ref 0.1106
_reflns_number_gt 2025
_reflns_number_total 2395
_reflns_threshold_expression I>2sigma(I)
_cod_data_source_file fj2616.cif
_cod_data_source_block I
_cod_original_cell_volume 649.27(19)
_cod_database_code 2237469
_cod_database_fobs_code 2237469

loop_
_space_group_symop_id
_space_group_symop_operation_xyz
1 'x, y, z'
2 '-x, -y, -z'

loop_
_atom_site_type_symbol
_atom_site_label
_atom_site_fract_x
_atom_site_fract_y
_atom_site_fract_z
_atom_site_U_iso_or_equiv
_atom_site_adp_type
_atom_site_calc_flag
_atom_site_refinement_flags
_atom_site_occupancy
_atom_site_symmetry_multiplicity
O O4 0.72065(19) 0.88715(17) 1.15112(6) 0.0256(3) Uani d . 1 1
O O2 1.01438(18) 0.78669(16) 1.11239(6) 0.0245(3) Uani d . 1 1
O O18 0.46733(19) 0.23876(16) 0.56673(6) 0.0256(3) Uani d . 1 1
O O14 0.1145(2) 0.71333(18) 0.59191(7) 0.0301(3) Uani d . 1 1
C C3 0.8129(3) 0.8161(2) 1.09788(9) 0.0205(3) Uani d . 1 1
C C6 0.5135(3) 0.7715(2) 0.98314(9) 0.0210(3) Uani d . 1 1
H H6 0.4281 0.8202 1.0223 0.025 Uiso calc R 1 1
C C17 0.4269(3) 0.3845(2) 0.61901(9) 0.0213(3) Uani d . 1 1
C C13 0.2432(3) 0.6276(2) 0.63282(9) 0.0220(3) Uani d . 1 1
C C7 0.4295(3) 0.7185(2) 0.89982(9) 0.0212(3) Uani d . 1 1
H H7 0.2877 0.7335 0.8827 0.025 Uiso calc R 1 1
C C11 0.4573(2) 0.5869(2) 0.75182(9) 0.0201(3) Uani d . 1 1
C C5 0.7225(3) 0.7530(2) 1.00911(9) 0.0202(3) Uani d . 1 1
C C12 0.3244(3) 0.6839(2) 0.71684(9) 0.0214(3) Uani d . 1 1
H H12 0.2899 0.7865 0.7497 0.026 Uiso calc R 1 1
C C16 0.2934(3) 0.4787(2) 0.58389(9) 0.0226(3) Uani d . 1 1
H H16 0.2370 0.4417 0.5269 0.027 Uiso calc R 1 1
C C8 0.5486(2) 0.6439(2) 0.84072(9) 0.0196(3) Uani d . 1 1
C C9 0.7577(3) 0.6253(2) 0.86810(9) 0.0223(3) Uani d . 1 1
H H9 0.8427 0.5753 0.8292 0.027 Uiso calc R 1 1
C C20 0.5067(3) 0.4362(2) 0.70285(9) 0.0211(3) Uani d . 1 1
H H20 0.5948 0.3689 0.7268 0.025 Uiso calc R 1 1
C C10 0.8431(3) 0.6785(2) 0.95095(9) 0.0222(3) Uani d . 1 1
H H10 0.9851 0.6639 0.9682 0.027 Uiso calc R 1 1
C C1 1.1197(3) 0.8460(2) 1.19672(9) 0.0255(3) Uani d . 1 1
H H1A 1.2785 0.8419 1.1987 0.038 Uiso calc R 1 1
H H1B 1.0194 0.7518 1.2325 0.038 Uiso calc R 1 1
H H1C 1.1328 0.9848 1.2163 0.038 Uiso calc R 1 1
C C19 0.6415(3) 0.1676(3) 0.59536(10) 0.0271(3) Uani d . 1 1
H H19A 0.6742 0.0828 0.5495 0.041 Uiso calc R 1 1
H H19B 0.5810 0.0866 0.6406 0.041 Uiso calc R 1 1
H H19C 0.7884 0.2845 0.6156 0.041 Uiso calc R 1 1
C C15 0.0299(3) 0.8481(3) 0.64007(10) 0.0279(4) Uani d . 1 1
H H15A -0.0638 0.8943 0.6035 0.042 Uiso calc R 1 1
H H15B 0.1656 0.9662 0.6678 0.042 Uiso calc R 1 1
H H15C -0.0700 0.7764 0.6820 0.042 Uiso calc R 1 1

loop_
_atom_site_aniso_label
_atom_site_aniso_U_11
_atom_site_aniso_U_22
_atom_site_aniso_U_33
_atom_site_aniso_U_12
_atom_site_aniso_U_13
_atom_site_aniso_U_23
O4 0.0290(6) 0.0305(6) 0.0189(5) 0.0141(5) 0.0027(4) -0.0002(4)
O2 0.0254(6) 0.0301(6) 0.0191(5) 0.0135(5) -0.0029(4) -0.0018(4)
O18 0.0309(6) 0.0269(6) 0.0208(5) 0.0150(5) -0.0011(4) -0.0025(4)
O14 0.0377(6) 0.0365(6) 0.0232(6) 0.0235(5) -0.0032(5) 0.0010(5)
C3 0.0208(7) 0.0181(7) 0.0214(7) 0.0059(6) 0.0011(6) 0.0039(6)
C6 0.0231(7) 0.0198(7) 0.0201(7) 0.0084(6) 0.0038(6) 0.0012(6)
C17 0.0219(7) 0.0198(7) 0.0201(7) 0.0064(6) 0.0033(6) 0.0008(6)
C13 0.0217(7) 0.0231(8) 0.0218(7) 0.0087(6) 0.0004(6) 0.0051(6)
C7 0.0213(7) 0.0232(8) 0.0199(7) 0.0094(6) 0.0013(6) 0.0036(6)
C11 0.0181(7) 0.0202(7) 0.0194(7) 0.0044(6) 0.0026(6) 0.0034(6)
C5 0.0221(7) 0.0182(7) 0.0187(7) 0.0060(6) 0.0019(6) 0.0029(5)
C12 0.0211(7) 0.0221(8) 0.0202(7) 0.0079(6) 0.0013(6) 0.0015(6)
C16 0.0246(8) 0.0237(8) 0.0180(7) 0.0081(6) 0.0006(6) 0.0017(6)
C8 0.0202(7) 0.0169(7) 0.0199(7) 0.0050(6) 0.0021(6) 0.0029(5)
C9 0.0223(7) 0.0254(8) 0.0192(7) 0.0099(6) 0.0033(6) 0.0006(6)
C20 0.0208(7) 0.0211(7) 0.0210(7) 0.0077(6) 0.0007(6) 0.0031(6)
C10 0.0195(7) 0.0242(8) 0.0229(8) 0.0091(6) 0.0011(6) 0.0019(6)
C1 0.0276(8) 0.0288(8) 0.0190(7) 0.0107(7) -0.0046(6) 0.0008(6)
C19 0.0272(8) 0.0302(8) 0.0258(8) 0.0147(7) 0.0010(6) -0.0017(6)
C15 0.0299(8) 0.0294(8) 0.0284(8) 0.0164(7) 0.0004(6) 0.0021(6)

loop_
_atom_type_symbol
_atom_type_description
_atom_type_scat_dispersion_real
_atom_type_scat_dispersion_imag
_atom_type_scat_source
C C 0.0181 0.0091 'International Tables Vol C Tables 4.2.6.8 and 6.1.1.4'
H H 0.0000 0.0000 'International Tables Vol C Tables 4.2.6.8 and 6.1.1.4'
O O 0.0492 0.0322 'International Tables Vol C Tables 4.2.6.8 and 6.1.1.4'

loop_
_exptl_crystal_face_index_h
_exptl_crystal_face_index_k
_exptl_crystal_face_index_l
_exptl_crystal_face_perp_dist
4 0 -2 0.0657
-3 3 2 0.0689
-1 -4 0 0.0843
0 0 -11 0.0199
0 0 11 0.0199
1 -2 10 0.0445

loop_
_geom_angle_atom_site_label_1
_geom_angle_atom_site_label_2
_geom_angle_atom_site_label_3
_geom_angle
C3 O2 C1 115.97(11)
C17 O18 C19 117.27(11)
C13 O14 C15 117.93(12)
O4 C3 O2 123.42(13)
O4 C3 C5 125.19(13)
O2 C3 C5 111.38(12)
C7 C6 H6 120.0
C5 C6 H6 120.0
C5 C6 C7 119.98(13)
O18 C17 C16 115.76(13)
O18 C17 C20 123.83(13)
C16 C17 C20 120.40(13)
O14 C13 C12 124.10(13)
O14 C13 C16 114.75(13)
C16 C13 C12 121.14(13)
C6 C7 H7 119.2
C6 C7 C8 121.62(13)
C8 C7 H7 119.2
C12 C11 C8 120.57(13)
C20 C11 C12 119.93(14)
C20 C11 C8 119.50(13)
C6 C5 C3 119.12(13)
C6 C5 C10 119.11(14)
C10 C5 C3 121.77(13)
C13 C12 C11 119.01(13)
C13 C12 H12 120.5
C11 C12 H12 120.5
C17 C16 C13 119.41(14)
C17 C16 H16 120.3
C13 C16 H16 120.3
C7 C8 C11 121.35(13)
C7 C8 C9 117.57(13)
C9 C8 C11 121.09(13)
C8 C9 H9 119.4
C10 C9 C8 121.19(13)
C10 C9 H9 119.4
C17 C20 C11 120.10(13)
C17 C20 H20 119.9
C11 C20 H20 119.9
C5 C10 H10 119.7
C9 C10 C5 120.53(14)
C9 C10 H10 119.7
O2 C1 H1A 109.5
O2 C1 H1B 109.5
O2 C1 H1C 109.5
H1A C1 H1B 109.5
H1A C1 H1C 109.5
H1B C1 H1C 109.5
O18 C19 H19A 109.5
O18 C19 H19B 109.5
O18 C19 H19C 109.5
H19A C19 H19B 109.5
H19A C19 H19C 109.5
H19B C19 H19C 109.5
O14 C15 H15A 109.5
O14 C15 H15B 109.5
O14 C15 H15C 109.5
H15A C15 H15B 109.5
H15A C15 H15C 109.5
H15B C15 H15C 109.5

loop_
_geom_bond_atom_site_label_1
_geom_bond_atom_site_label_2
_geom_bond_distance
O4 C3 1.2107(18)
O2 C3 1.3436(17)
O2 C1 1.4427(17)
O18 C17 1.3694(17)
O18 C19 1.4308(18)
O14 C13 1.3676(18)
O14 C15 1.4278(18)
C3 C5 1.485(2)
C6 H6 0.9500
C6 C7 1.391(2)
C6 C5 1.391(2)
C17 C16 1.389(2)
C17 C20 1.393(2)
C13 C12 1.399(2)
C13 C16 1.389(2)
C7 H7 0.9500
C7 C8 1.396(2)
C11 C12 1.400(2)
C11 C8 1.487(2)
C11 C20 1.397(2)
C5 C10 1.392(2)
C12 H12 0.9500
C16 H16 0.9500
C8 C9 1.399(2)
C9 H9 0.9500
C9 C10 1.386(2)
C20 H20 0.9500
C10 H10 0.9500
C1 H1A 0.9800
C1 H1B 0.9800
C1 H1C 0.9800
C19 H19A 0.9800
C19 H19B 0.9800
C19 H19C 0.9800
C15 H15A 0.9800
C15 H15B 0.9800
C15 H15C 0.9800

loop_
_geom_hbond_atom_site_label_D
_geom_hbond_atom_site_label_H
_geom_hbond_atom_site_label_A
_geom_hbond_site_symmetry_A
_geom_hbond_distance_DH
_geom_hbond_distance_HA
_geom_hbond_distance_DA
_geom_hbond_angle_DHA
C6 H6 O2 1_455 0.95 2.89 3.7702(19) 154
C7 H7 O4 2_677 0.95 2.85 3.4607(19) 123
C12 H12 O4 2_677 0.95 2.71 3.644(2) 170
C16 H16 O14 2_566 0.95 2.65 3.514(2) 151
C1 H1A O4 1_655 0.98 2.73 3.665(2) 159
C19 H19A O18 2_656 0.98 2.65 3.538(2) 151

loop_
_geom_torsion_atom_site_label_1
_geom_torsion_atom_site_label_2
_geom_torsion_atom_site_label_3
_geom_torsion_atom_site_label_4
_geom_torsion
O4 C3 C5 C6 -1.2(2)
O4 C3 C5 C10 177.90(14)
O2 C3 C5 C6 179.48(13)
O2 C3 C5 C10 -1.4(2)
O18 C17 C16 C13 179.66(13)
O18 C17 C20 C11 -179.97(13)
O14 C13 C12 C11 -179.23(13)
O14 C13 C16 C17 178.85(13)
C3 C5 C10 C9 -178.42(14)
C6 C7 C8 C11 179.75(13)
C6 C7 C8 C9 -0.4(2)
C6 C5 C10 C9 0.7(2)
C7 C6 C5 C3 178.20(13)
C7 C6 C5 C10 -0.9(2)
C7 C8 C9 C10 0.2(2)
C11 C8 C9 C10 179.99(13)
C5 C6 C7 C8 0.8(2)
C12 C13 C16 C17 -0.1(2)
C12 C11 C8 C7 28.9(2)
C12 C11 C8 C9 -150.86(14)
C12 C11 C20 C17 0.9(2)
C16 C17 C20 C11 -1.4(2)
C16 C13 C12 C11 -0.4(2)
C8 C11 C12 C13 179.45(13)
C8 C11 C20 C17 -178.56(13)
C8 C9 C10 C5 -0.3(2)
C20 C17 C16 C13 1.0(2)
C20 C11 C12 C13 0.0(2)
C20 C11 C8 C7 -151.58(14)
C20 C11 C8 C9 28.6(2)
C1 O2 C3 O4 -0.2(2)
C1 O2 C3 C5 179.10(12)
C19 O18 C17 C16 167.89(13)
C19 O18 C17 C20 -13.5(2)
C15 O14 C13 C12 -9.0(2)
C15 O14 C13 C16 172.12(13)
